data_4336592
loop_
_publ_author_name
'Andreas Ross'
'Paul R. Sharp'

_publ_section_title
;
 Triphos Iridium(III) Halide Complex Photochemistry: Triphos Arm
 Dissociation
;
_journal_name_full 'Inorganic Chemistry'
_journal_page_first 12645
_journal_page_last 12654
_journal_paper_doi 10.1021/ic401835d
_journal_volume 52
_journal_year 2013
_chemical_formula_sum 'C46 H44 Cl3 Ir N O P3'
_chemical_formula_weight 1018.28
_space_group_IT_number 14
_symmetry_cell_setting monoclinic
_symmetry_Int_Tables_number 14
_symmetry_space_group_name_Hall '-P 2ybc'
_symmetry_space_group_name_H-M 'P 1 21/c 1'
_atom_sites_solution_hydrogens geom
_atom_sites_solution_primary direct
_atom_sites_solution_secondary difmap
_audit_creation_method SHELXL-97
_cell_angle_alpha 90.00
_cell_angle_beta 102.004(3)
_cell_angle_gamma 90.00
_cell_formula_units_Z 4
_cell_length_a 10.2220(6)
_cell_length_b 24.0503(15)
_cell_length_c 17.3481(11)
_cell_measurement_reflns_used 2.2
_cell_measurement_temperature 173(2)
_cell_measurement_theta_min 27.3
_cell_volume 4171.6(4)
_computing_cell_refinement 'APEX2 (Bruker AXS, 2008)'
_computing_data_collection 'APEX2 (Bruker AXS, 2008)'
_computing_data_reduction 'APEX2 (Bruker AXS, 2008)'
_computing_molecular_graphics 'X-SEED, Barbour, 2001'
_computing_publication_material 'CIFTAB (Sheldrick, 1997)'
_computing_structure_refinement 'SHELXL-97 (Sheldrick, 1997)'
_computing_structure_solution 'SHELXS-97 (Sheldrick, 1997)'
_diffrn_ambient_temperature 173(2)
_diffrn_measured_fraction_theta_full 0.989
_diffrn_measured_fraction_theta_max 0.989
_diffrn_measurement_device_type 'Bruker APEXII CCD area detector'
_diffrn_measurement_method 'omega scans'
_diffrn_radiation_monochromator graphite
_diffrn_radiation_type MoK\a
_diffrn_radiation_wavelength 0.71073
_diffrn_reflns_av_R_equivalents 0.0423
_diffrn_reflns_av_sigmaI/netI 0.0468
_diffrn_reflns_limit_h_max 13
_diffrn_reflns_limit_h_min -13
_diffrn_reflns_limit_k_max 31
_diffrn_reflns_limit_k_min -24
_diffrn_reflns_limit_l_max 16
_diffrn_reflns_limit_l_min -22
_diffrn_reflns_number 34654
_diffrn_reflns_theta_full 27.53
_diffrn_reflns_theta_max 27.53
_diffrn_reflns_theta_min 1.69
_diffrn_source 'fine-focus sealed tube'
_diffrn_standards_decay_% 0.0
_exptl_absorpt_coefficient_mu 3.545
_exptl_absorpt_correction_T_max 0.62
_exptl_absorpt_correction_T_min 0.53
_exptl_absorpt_correction_type multi-scan
_exptl_absorpt_process_details
;
 Data were corrected for decay and absorption using the program SADABS 
 (Sheldrick, G. M. (2003). SADABS. Version 2.10. University of
 G\"ottingen, Germany).
;
_exptl_crystal_colour Yellow
_exptl_crystal_density_diffrn 1.621
_exptl_crystal_description Prism
_exptl_crystal_F_000 2032
_exptl_crystal_size_max 0.20
_exptl_crystal_size_mid 0.20
_exptl_crystal_size_min 0.15
_refine_diff_density_max 1.799
_refine_diff_density_min -1.026
_refine_diff_density_rms 0.111
_refine_ls_extinction_method none
_refine_ls_goodness_of_fit_ref 1.032
_refine_ls_hydrogen_treatment constr
_refine_ls_matrix_type full
_refine_ls_number_parameters 497
_refine_ls_number_reflns 9506
_refine_ls_number_restraints 0
_refine_ls_restrained_S_all 1.032
_refine_ls_R_factor_all 0.0558
_refine_ls_R_factor_gt 0.0352
_refine_ls_shift/su_max 0.001
_refine_ls_shift/su_mean 0.000
_refine_ls_structure_factor_coef Fsqd
_refine_ls_weighting_details 'calc w=1/[\s^2^(Fo^2^)+(0.0445P)^2^+0.0000P] where P=(Fo^2^+2Fc^2^)/3'
_refine_ls_weighting_scheme calc
_refine_ls_wR_factor_gt 0.0770
_refine_ls_wR_factor_ref 0.0864
_reflns_number_gt 7327
_reflns_number_total 9506
_reflns_threshold_expression >2sigma(I)
_cod_data_source_file ic401835d_si_001_3.cif
_cod_data_source_block mer-Ir(2-P,P-triphosO)(py)Cl_8
_cod_original_sg_symbol_H-M 'P 21/c'
_cod_database_code 4336592

loop_
_symmetry_equiv_pos_as_xyz
'x, y, z'
'-x, y+1/2, -z+1/2'
'-x, -y, -z'
'x, -y-1/2, z-1/2'

loop_
_atom_site_label
_atom_site_type_symbol
_atom_site_fract_x
_atom_site_fract_y
_atom_site_fract_z
_atom_site_U_iso_or_equiv
_atom_site_adp_type
_atom_site_occupancy
_atom_site_symmetry_multiplicity
_atom_site_calc_flag
_atom_site_refinement_flags
Ir1 Ir 0.164026(14) 0.255990(6) 0.871074(7) 0.03074(6) Uani 1 1 d .
Cl1 Cl 0.26928(10) 0.28373(5) 1.00263(5) 0.0467(3) Uani 1 1 d .
Cl2 Cl 0.37382(10) 0.26501(4) 0.83329(6) 0.0397(2) Uani 1 1 d .
Cl3 Cl -0.03051(11) 0.24443(4) 0.92174(6) 0.0419(2) Uani 1 1 d .
P1 P 0.08143(10) 0.22792(5) 0.74286(5) 0.0337(2) Uani 1 1 d .
P2 P 0.10443(10) 0.34575(4) 0.83936(5) 0.0322(2) Uani 1 1 d .
P3 P -0.12314(10) 0.40560(4) 0.57404(5) 0.0329(2) Uani 1 1 d .
O1 O -0.0414(3) 0.45684(11) 0.59244(15) 0.0405(6) Uani 1 1 d .
N1 N 0.2195(3) 0.17299(14) 0.91238(16) 0.0359(7) Uani 1 1 d .
C1 C 0.1347(4) 0.27652(16) 0.67438(19) 0.0342(9) Uani 1 1 d .
H1A H 0.2335 0.2791 0.6889 0.041 Uiso 1 1 calc R
H1B H 0.1119 0.2598 0.6212 0.041 Uiso 1 1 calc R
C2 C 0.0789(4) 0.33643(16) 0.66804(19) 0.0312(8) Uani 1 1 d .
C3 C 0.0147(4) 0.35402(16) 0.73757(18) 0.0304(8) Uani 1 1 d .
H3A H -0.0704 0.3333 0.7321 0.037 Uiso 1 1 calc R
H3B H -0.0090 0.3938 0.7300 0.037 Uiso 1 1 calc R
C4 C 0.1948(4) 0.37473(18) 0.6610(2) 0.0402(10) Uani 1 1 d .
H4A H 0.1618 0.4129 0.6513 0.060 Uiso 1 1 calc R
H4B H 0.2345 0.3624 0.6171 0.060 Uiso 1 1 calc R
H4C H 0.2627 0.3735 0.7100 0.060 Uiso 1 1 calc R
C5 C -0.0318(4) 0.34113(16) 0.59204(19) 0.0315(8) Uani 1 1 d .
H5A H -0.0973 0.3110 0.5932 0.038 Uiso 1 1 calc R
H5B H 0.0101 0.3340 0.5464 0.038 Uiso 1 1 calc R
C6 C 0.1535(5) 0.16219(18) 0.7180(2) 0.0450(11) Uani 1 1 d .
C7 C 0.0880(6) 0.1124(2) 0.7268(3) 0.0654(14) Uani 1 1 d .
H7 H 0.0078 0.1123 0.7464 0.078 Uiso 1 1 calc R
C8 C 0.1434(7) 0.0620(2) 0.7059(3) 0.0814(19) Uani 1 1 d .
H8 H 0.1022 0.0275 0.7131 0.098 Uiso 1 1 calc R
C9 C 0.2570(7) 0.0632(3) 0.6753(3) 0.090(2) Uani 1 1 d .
H9 H 0.2911 0.0294 0.6591 0.108 Uiso 1 1 calc R
C10 C 0.3209(6) 0.1111(3) 0.6677(3) 0.0727(16) Uani 1 1 d .
H10 H 0.4005 0.1109 0.6475 0.087 Uiso 1 1 calc R
C11 C 0.2705(5) 0.1603(2) 0.6894(2) 0.0579(13) Uani 1 1 d .
H11 H 0.3170 0.1939 0.6848 0.069 Uiso 1 1 calc R
C12 C -0.0965(4) 0.21693(18) 0.6980(2) 0.0443(10) Uani 1 1 d .
C13 C -0.1254(5) 0.2011(2) 0.6181(3) 0.0621(13) Uani 1 1 d .
H13 H -0.0547 0.1947 0.5913 0.075 Uiso 1 1 calc R
C14 C -0.2565(7) 0.1950(2) 0.5788(3) 0.0825(19) Uani 1 1 d .
H14 H -0.2756 0.1850 0.5247 0.099 Uiso 1 1 calc R
C15 C -0.3586(6) 0.2032(3) 0.6167(4) 0.083(2) Uani 1 1 d .
H15 H -0.4485 0.1989 0.5891 0.099 Uiso 1 1 calc R
C16 C -0.3320(5) 0.2174(3) 0.6946(3) 0.0775(18) Uani 1 1 d .
H16 H -0.4037 0.2222 0.7211 0.093 Uiso 1 1 calc R
C17 C -0.2006(4) 0.2250(2) 0.7357(3) 0.0562(13) Uani 1 1 d .
H17 H -0.1832 0.2357 0.7896 0.067 Uiso 1 1 calc R
C18 C -0.0156(4) 0.37633(17) 0.8924(2) 0.0358(9) Uani 1 1 d .
C19 C -0.1498(4) 0.3799(2) 0.8600(2) 0.0565(13) Uani 1 1 d .
H19 H -0.1840 0.3634 0.8100 0.068 Uiso 1 1 calc R
C20 C -0.2357(5) 0.4072(3) 0.8993(3) 0.0772(18) Uani 1 1 d .
H20 H -0.3284 0.4097 0.8766 0.093 Uiso 1 1 calc R
C21 C -0.1845(5) 0.4311(2) 0.9729(3) 0.0689(16) Uani 1 1 d .
H21 H -0.2417 0.4512 0.9995 0.083 Uiso 1 1 calc R
C22 C -0.0532(5) 0.4253(2) 1.0060(2) 0.0585(13) Uani 1 1 d .
H22 H -0.0196 0.4402 1.0570 0.070 Uiso 1 1 calc R
C23 C 0.0320(4) 0.39838(18) 0.9670(2) 0.0457(11) Uani 1 1 d .
H23 H 0.1240 0.3948 0.9911 0.055 Uiso 1 1 calc R
C24 C 0.2299(4) 0.40188(18) 0.8572(2) 0.0428(10) Uani 1 1 d .
C25 C 0.1910(5) 0.4547(2) 0.8304(2) 0.0557(13) Uani 1 1 d .
H25 H 0.1041 0.4602 0.7990 0.067 Uiso 1 1 calc R
C26 C 0.2758(6) 0.4993(2) 0.8482(3) 0.0727(17) Uani 1 1 d .
H26 H 0.2474 0.5352 0.8289 0.087 Uiso 1 1 calc R
C27 C 0.4002(6) 0.4923(3) 0.8933(3) 0.0762(19) Uani 1 1 d .
H27 H 0.4594 0.5230 0.9055 0.091 Uiso 1 1 calc R
C28 C 0.4395(5) 0.4394(3) 0.9212(3) 0.0759(18) Uani 1 1 d .
H28 H 0.5259 0.4343 0.9535 0.091 Uiso 1 1 calc R
C29 C 0.3557(4) 0.3943(2) 0.9032(3) 0.0530(12) Uani 1 1 d .
H29 H 0.3844 0.3583 0.9222 0.064 Uiso 1 1 calc R
C30 C -0.2588(4) 0.40454(17) 0.62699(19) 0.0356(9) Uani 1 1 d .
C31 C -0.2950(4) 0.4556(2) 0.6531(2) 0.0514(12) Uani 1 1 d .
H31 H -0.2463 0.4880 0.6454 0.062 Uiso 1 1 calc R
C32 C -0.4017(5) 0.4595(3) 0.6904(3) 0.0710(16) Uani 1 1 d .
H32 H -0.4283 0.4948 0.7064 0.085 Uiso 1 1 calc R
C33 C -0.4685(5) 0.4133(3) 0.7044(3) 0.0701(16) Uani 1 1 d .
H33 H -0.5398 0.4162 0.7316 0.084 Uiso 1 1 calc R
C34 C -0.4338(4) 0.3622(2) 0.6794(3) 0.0607(13) Uani 1 1 d .
H34 H -0.4811 0.3298 0.6893 0.073 Uiso 1 1 calc R
C35 C -0.3300(4) 0.3579(2) 0.6399(2) 0.0495(11) Uani 1 1 d .
H35 H -0.3075 0.3227 0.6215 0.059 Uiso 1 1 calc R
C36 C -0.2070(4) 0.40284(16) 0.4712(2) 0.0327(9) Uani 1 1 d .
C37 C -0.1910(4) 0.44774(18) 0.4243(2) 0.0411(10) Uani 1 1 d .
H37 H -0.1337 0.4776 0.4453 0.049 Uiso 1 1 calc R
C38 C -0.2581(5) 0.4490(2) 0.3471(2) 0.0576(13) Uani 1 1 d .
H38 H -0.2478 0.4799 0.3147 0.069 Uiso 1 1 calc R
C39 C -0.3412(5) 0.4053(2) 0.3164(2) 0.0575(13) Uani 1 1 d .
H39 H -0.3881 0.4064 0.2630 0.069 Uiso 1 1 calc R
C40 C -0.3559(4) 0.3607(2) 0.3620(2) 0.0518(12) Uani 1 1 d .
H40 H -0.4130 0.3309 0.3406 0.062 Uiso 1 1 calc R
C41 C -0.2879(4) 0.35869(18) 0.4396(2) 0.0430(10) Uani 1 1 d .
H41 H -0.2965 0.3272 0.4712 0.052 Uiso 1 1 calc R
C42 C 0.3480(4) 0.16245(19) 0.9453(2) 0.0441(10) Uani 1 1 d .
H42 H 0.4131 0.1908 0.9465 0.053 Uiso 1 1 calc R
C43 C 0.3871(5) 0.1107(2) 0.9776(2) 0.0513(11) Uani 1 1 d .
H43 H 0.4785 0.1039 1.0005 0.062 Uiso 1 1 calc R
C44 C 0.2951(5) 0.0699(2) 0.9767(2) 0.0516(11) Uani 1 1 d .
H44 H 0.3208 0.0344 0.9989 0.062 Uiso 1 1 calc R
C45 C 0.1627(4) 0.08121(19) 0.9424(2) 0.0486(11) Uani 1 1 d .
H45 H 0.0960 0.0534 0.9404 0.058 Uiso 1 1 calc R
C46 C 0.1291(4) 0.13312(18) 0.9112(2) 0.0400(10) Uani 1 1 d .
H46 H 0.0383 0.1407 0.8880 0.048 Uiso 1 1 calc R

loop_
_atom_site_aniso_label
_atom_site_aniso_U_11
_atom_site_aniso_U_22
_atom_site_aniso_U_33
_atom_site_aniso_U_23
_atom_site_aniso_U_13
_atom_site_aniso_U_12
Ir1 0.03014(9) 0.04386(11) 0.01796(8) 0.00090(6) 0.00438(6) -0.00087(7)
Cl1 0.0475(6) 0.0688(8) 0.0208(4) -0.0057(4) 0.0001(4) 0.0003(5)
Cl2 0.0336(5) 0.0534(7) 0.0337(5) -0.0023(4) 0.0105(4) -0.0006(4)
Cl3 0.0386(6) 0.0563(7) 0.0339(5) 0.0064(4) 0.0147(4) -0.0004(4)
P1 0.0406(6) 0.0382(6) 0.0206(5) 0.0011(4) 0.0025(4) -0.0004(5)
P2 0.0354(6) 0.0422(6) 0.0193(4) -0.0031(4) 0.0064(4) -0.0020(4)
P3 0.0381(6) 0.0364(6) 0.0240(5) 0.0009(4) 0.0060(4) -0.0019(4)
O1 0.0488(17) 0.0347(17) 0.0365(15) 0.0014(12) 0.0057(13) -0.0033(13)
N1 0.0395(19) 0.047(2) 0.0198(15) 0.0034(14) 0.0030(14) 0.0021(16)
C1 0.039(2) 0.045(2) 0.0190(17) 0.0011(16) 0.0070(16) 0.0070(18)
C2 0.035(2) 0.042(2) 0.0175(17) -0.0002(15) 0.0083(15) -0.0012(17)
C3 0.034(2) 0.037(2) 0.0208(17) -0.0025(15) 0.0068(15) -0.0002(16)
C4 0.038(2) 0.052(3) 0.031(2) -0.0001(18) 0.0082(18) -0.0060(19)
C5 0.036(2) 0.042(2) 0.0181(17) 0.0008(15) 0.0088(15) -0.0010(17)
C6 0.067(3) 0.039(3) 0.0215(19) -0.0001(17) -0.0075(19) 0.009(2)
C7 0.090(4) 0.053(3) 0.042(3) -0.001(2) -0.011(3) 0.001(3)
C8 0.125(5) 0.037(3) 0.062(4) -0.005(3) -0.027(4) 0.007(3)
C9 0.127(6) 0.071(5) 0.055(3) -0.014(3) -0.021(4) 0.048(4)
C10 0.100(4) 0.061(4) 0.051(3) -0.002(3) 0.001(3) 0.037(3)
C11 0.084(4) 0.051(3) 0.038(2) 0.002(2) 0.011(2) 0.026(3)
C12 0.053(3) 0.038(3) 0.034(2) 0.0058(18) -0.0084(19) -0.008(2)
C13 0.076(4) 0.052(3) 0.047(3) -0.004(2) -0.015(2) -0.003(3)
C14 0.097(5) 0.063(4) 0.064(4) 0.000(3) -0.037(4) -0.015(3)
C15 0.063(4) 0.077(5) 0.086(5) 0.036(3) -0.035(3) -0.029(3)
C16 0.049(3) 0.096(5) 0.079(4) 0.041(3) -0.005(3) -0.025(3)
C17 0.043(3) 0.074(3) 0.046(3) 0.025(2) -0.004(2) -0.016(2)
C18 0.037(2) 0.048(3) 0.0239(18) -0.0016(16) 0.0096(17) 0.0021(18)
C19 0.052(3) 0.090(4) 0.029(2) -0.012(2) 0.011(2) 0.013(3)
C20 0.053(3) 0.136(6) 0.043(3) -0.019(3) 0.010(2) 0.028(3)
C21 0.071(4) 0.100(4) 0.040(3) -0.013(3) 0.020(3) 0.029(3)
C22 0.065(3) 0.079(4) 0.031(2) -0.015(2) 0.009(2) 0.010(3)
C23 0.049(3) 0.062(3) 0.026(2) -0.0086(19) 0.0071(18) 0.006(2)
C24 0.051(3) 0.051(3) 0.029(2) -0.0103(18) 0.0150(19) -0.014(2)
C25 0.079(3) 0.050(3) 0.037(2) -0.006(2) 0.008(2) -0.020(3)
C26 0.124(5) 0.063(4) 0.037(3) -0.020(2) 0.030(3) -0.043(3)
C27 0.092(5) 0.087(5) 0.062(3) -0.044(3) 0.044(3) -0.054(4)
C28 0.047(3) 0.111(5) 0.074(4) -0.057(4) 0.023(3) -0.026(3)
C29 0.042(3) 0.073(4) 0.046(2) -0.026(2) 0.013(2) -0.013(2)
C30 0.035(2) 0.051(3) 0.0196(17) -0.0007(16) 0.0020(16) 0.0009(18)
C31 0.047(3) 0.066(3) 0.041(2) -0.012(2) 0.009(2) 0.002(2)
C32 0.051(3) 0.093(5) 0.071(4) -0.030(3) 0.015(3) 0.009(3)
C33 0.041(3) 0.118(5) 0.055(3) -0.031(3) 0.019(2) -0.012(3)
C34 0.048(3) 0.086(4) 0.050(3) 0.004(3) 0.015(2) -0.013(3)
C35 0.047(3) 0.061(3) 0.042(2) 0.001(2) 0.012(2) -0.004(2)
C36 0.030(2) 0.044(2) 0.0239(18) -0.0004(16) 0.0056(16) 0.0031(17)
C37 0.051(3) 0.042(3) 0.031(2) -0.0010(18) 0.0086(18) -0.002(2)
C38 0.085(4) 0.053(3) 0.032(2) 0.010(2) 0.005(2) 0.003(3)
C39 0.067(3) 0.072(4) 0.026(2) -0.002(2) -0.008(2) 0.003(3)
C40 0.047(3) 0.071(4) 0.035(2) -0.015(2) 0.004(2) -0.012(2)
C41 0.050(3) 0.048(3) 0.032(2) -0.0014(18) 0.0105(19) -0.010(2)
C42 0.039(2) 0.054(3) 0.037(2) 0.0046(19) 0.0019(19) -0.002(2)
C43 0.047(3) 0.061(3) 0.043(2) 0.009(2) 0.003(2) 0.010(2)
C44 0.062(3) 0.049(3) 0.044(3) 0.006(2) 0.010(2) 0.006(2)
C45 0.055(3) 0.046(3) 0.045(2) 0.000(2) 0.011(2) -0.005(2)
C46 0.040(2) 0.052(3) 0.028(2) 0.0010(18) 0.0066(17) -0.001(2)

loop_
_atom_type_symbol
_atom_type_description
_atom_type_scat_dispersion_real
_atom_type_scat_dispersion_imag
_atom_type_scat_source
C C 0.0033 0.0016 'International Tables Vol C Tables 4.2.6.8 and 6.1.1.4'
H H 0.0000 0.0000 'International Tables Vol C Tables 4.2.6.8 and 6.1.1.4'
N N 0.0061 0.0033 'International Tables Vol C Tables 4.2.6.8 and 6.1.1.4'
O O 0.0106 0.0060 'International Tables Vol C Tables 4.2.6.8 and 6.1.1.4'
P P 0.1023 0.0942 'International Tables Vol C Tables 4.2.6.8 and 6.1.1.4'
Cl Cl 0.1484 0.1585 'International Tables Vol C Tables 4.2.6.8 and 6.1.1.4'
Ir Ir -1.4442 7.9887 'International Tables Vol C Tables 4.2.6.8 and 6.1.1.4'

loop_
_geom_angle_atom_site_label_1
_geom_angle_atom_site_label_2
_geom_angle_atom_site_label_3
_geom_angle
N1 Ir1 P2 174.59(8)
N1 Ir1 P1 93.88(8)
P2 Ir1 P1 91.06(4)
N1 Ir1 Cl3 87.17(9)
P2 Ir1 Cl3 89.88(3)
P1 Ir1 Cl3 99.05(4)
N1 Ir1 Cl2 89.21(9)
P2 Ir1 Cl2 93.33(4)
P1 Ir1 Cl2 86.06(4)
Cl3 Ir1 Cl2 173.93(3)
N1 Ir1 Cl1 84.65(8)
P2 Ir1 Cl1 90.61(4)
P1 Ir1 Cl1 175.01(4)
Cl3 Ir1 Cl1 85.66(4)
Cl2 Ir1 Cl1 89.15(4)
C1 P1 C6 102.12(19)
C1 P1 C12 102.65(18)
C6 P1 C12 100.8(2)
C1 P1 Ir1 109.89(13)
C6 P1 Ir1 113.22(12)
C12 P1 Ir1 125.41(14)
C3 P2 C18 100.86(16)
C3 P2 C24 105.97(18)
C18 P2 C24 97.84(18)
C3 P2 Ir1 113.11(13)
C18 P2 Ir1 115.58(13)
C24 P2 Ir1 120.75(15)
O1 P3 C5 115.34(17)
O1 P3 C36 111.81(17)
C5 P3 C36 105.12(17)
O1 P3 C30 110.95(17)
C5 P3 C30 108.83(17)
C36 P3 C30 104.03(16)
C46 N1 C42 119.0(4)
C46 N1 Ir1 121.9(3)
C42 N1 Ir1 118.8(3)
C2 C1 P1 119.1(2)
C4 C2 C1 106.7(3)
C4 C2 C3 111.1(3)
C1 C2 C3 114.2(3)
C4 C2 C5 109.2(3)
C1 C2 C5 108.7(3)
C3 C2 C5 106.8(3)
C2 C3 P2 121.1(3)
C2 C5 P3 118.0(3)
C11 C6 C7 118.7(4)
C11 C6 P1 122.1(4)
C7 C6 P1 119.3(4)
C6 C7 C8 118.7(5)
C9 C8 C7 119.7(6)
C10 C9 C8 121.6(6)
C9 C10 C11 119.5(6)
C10 C11 C6 121.8(5)
C17 C12 C13 118.8(4)
C17 C12 P1 125.0(3)
C13 C12 P1 116.1(4)
C14 C13 C12 119.9(5)
C15 C14 C13 120.7(5)
C14 C15 C16 120.0(5)
C15 C16 C17 120.7(6)
C12 C17 C16 119.8(5)
C19 C18 C23 119.0(4)
C19 C18 P2 122.3(3)
C23 C18 P2 118.6(3)
C18 C19 C20 120.6(4)
C19 C20 C21 119.4(5)
C22 C21 C20 119.6(4)
C21 C22 C23 121.0(4)
C22 C23 C18 120.2(4)
C29 C24 C25 119.1(4)
C29 C24 P2 122.2(4)
C25 C24 P2 118.3(3)
C26 C25 C24 121.2(5)
C27 C26 C25 120.3(6)
C26 C27 C28 118.9(5)
C29 C28 C27 121.4(6)
C24 C29 C28 119.2(5)
C35 C30 C31 118.7(4)
C35 C30 P3 125.3(3)
C31 C30 P3 115.9(3)
C32 C31 C30 120.2(5)
C33 C32 C31 120.4(5)
C32 C33 C34 120.4(5)
C33 C34 C35 119.8(5)
C30 C35 C34 120.4(5)
C37 C36 C41 119.9(4)
C37 C36 P3 117.5(3)
C41 C36 P3 122.6(3)
C38 C37 C36 119.7(4)
C37 C38 C39 120.0(4)
C40 C39 C38 120.5(4)
C39 C40 C41 120.1(4)
C40 C41 C36 119.8(4)
N1 C42 C43 121.0(4)
C44 C43 C42 120.2(4)
C43 C44 C45 118.3(4)
C46 C45 C44 119.2(4)
N1 C46 C45 122.2(4)

loop_
_geom_bond_atom_site_label_1
_geom_bond_atom_site_label_2
_geom_bond_distance
Ir1 N1 2.156(3)
Ir1 P2 2.2791(11)
Ir1 P1 2.3097(9)
Ir1 Cl3 2.3519(10)
Ir1 Cl2 2.3792(10)
Ir1 Cl1 2.4062(9)
P1 C1 1.829(4)
P1 C6 1.833(4)
P1 C12 1.843(4)
P2 C3 1.823(3)
P2 C18 1.834(4)
P2 C24 1.844(4)
P3 O1 1.486(3)
P3 C5 1.803(4)
P3 C36 1.813(4)
P3 C30 1.816(4)
N1 C46 1.328(5)
N1 C42 1.343(5)
C1 C2 1.545(5)
C2 C4 1.526(5)
C2 C3 1.547(4)
C2 C5 1.553(5)
C6 C11 1.387(6)
C6 C7 1.396(6)
C7 C8 1.417(7)
C8 C9 1.374(8)
C9 C10 1.344(8)
C10 C11 1.375(6)
C12 C17 1.374(6)
C12 C13 1.408(6)
C13 C14 1.379(7)
C14 C15 1.359(8)
C15 C16 1.366(8)
C16 C17 1.395(6)
C18 C19 1.373(5)
C18 C23 1.389(5)
C19 C20 1.385(6)
C20 C21 1.398(7)
C21 C22 1.352(6)
C22 C23 1.372(5)
C24 C29 1.377(6)
C24 C25 1.382(6)
C25 C26 1.373(6)
C26 C27 1.357(8)
C27 C28 1.390(8)
C28 C29 1.378(7)
C30 C35 1.379(6)
C30 C31 1.386(6)
C31 C32 1.382(6)
C32 C33 1.350(7)
C33 C34 1.375(7)
C34 C35 1.382(6)
C36 C37 1.383(5)
C36 C41 1.387(5)
C37 C38 1.372(6)
C38 C39 1.387(6)
C39 C40 1.360(6)
C40 C41 1.381(5)
C42 C43 1.388(6)
C43 C44 1.358(6)
C44 C45 1.388(6)
C45 C46 1.375(6)
